data_4111618
loop_
_publ_author_name
'Maria Paz Martin-Redondo'
'Ludmila Scoles'
'Brian T. Sterenberg'
'Konstantin A. Udachin'
'Arthur J. Carty'

_publ_contact_author_address
;
Steacie Institute for Molecular Sciences, National Research Council Canada, 
100 Sussex Drive, Ottawa, Ontario, Canada K1A 0R6
;
_publ_contact_author_email acarty@pco-bcp.gc.ca
_publ_contact_author_name 'Arthur J. Carty'
_publ_section_title
;
 Metal-Templated Diyne Cyclodimerization and Cyclotrimerization
;
_journal_name_full 'Journal of the American Chemical Society'
_journal_page_first 5038
_journal_page_last 5039
_journal_paper_doi 10.1021/ja050155c
_journal_volume 127
_journal_year 2005
_chemical_absolute_configuration ad
_chemical_formula_sum 'C30.23 H26.47 Cl0.47 P2 Pt'
_chemical_formula_weight 663.35
_chemical_name_systematic
; 
 ? 
;
_space_group_IT_number 1
_symmetry_cell_setting triclinic
_symmetry_space_group_name_Hall 'P 1'
_symmetry_space_group_name_H-M 'P 1'
_atom_sites_solution_hydrogens geom
_atom_sites_solution_primary direct
_atom_sites_solution_secondary difmap
_audit_creation_method SHELXL-97
_cell_angle_alpha 115.24(8)
_cell_angle_beta 98.64(6)
_cell_angle_gamma 90.88(12)
_cell_formula_units_Z 3
_cell_length_a 13.837(12)
_cell_length_b 14.073(16)
_cell_length_c 14.231(13)
_cell_measurement_temperature 173(2)
_cell_volume 2468(5)
_computing_structure_refinement 'SHELXL-97 (Sheldrick, 1997)'
_computing_structure_solution 'SHELXS-97 (Sheldrick, 1990)'
_diffrn_ambient_temperature 173(2)
_diffrn_measured_fraction_theta_full 0.952
_diffrn_measured_fraction_theta_max 0.952
_diffrn_radiation_monochromator graphite
_diffrn_radiation_source 'fine-focus sealed tube'
_diffrn_radiation_type MoK\a
_diffrn_radiation_wavelength 0.71073
_diffrn_reflns_av_R_equivalents 0.1018
_diffrn_reflns_av_sigmaI/netI 0.1088
_diffrn_reflns_limit_h_max 19
_diffrn_reflns_limit_h_min -18
_diffrn_reflns_limit_k_max 19
_diffrn_reflns_limit_k_min -19
_diffrn_reflns_limit_l_max 19
_diffrn_reflns_limit_l_min -19
_diffrn_reflns_number 29705
_diffrn_reflns_theta_full 29.29
_diffrn_reflns_theta_max 29.29
_diffrn_reflns_theta_min 1.49
_exptl_absorpt_coefficient_mu 4.412
_exptl_absorpt_correction_T_max 0.4724
_exptl_absorpt_correction_T_min 0.3073
_exptl_absorpt_correction_type multi-scan
_exptl_absorpt_process_details sadabs
_exptl_crystal_density_diffrn 1.339
_exptl_crystal_F_000 971
_exptl_crystal_size_max 0.35
_exptl_crystal_size_mid 0.25
_exptl_crystal_size_min 0.20
_refine_diff_density_max 9.645
_refine_diff_density_min -7.711
_refine_diff_density_rms 0.551
_refine_ls_abs_structure_details 'Flack H D (1983), Acta Cryst. A39, 876-881'
_refine_ls_abs_structure_Flack -0.032(14)
_refine_ls_extinction_method none
_refine_ls_goodness_of_fit_ref 1.218
_refine_ls_hydrogen_treatment constr
_refine_ls_matrix_type full
_refine_ls_number_parameters 887
_refine_ls_number_reflns 23526
_refine_ls_number_restraints 157
_refine_ls_restrained_S_all 1.214
_refine_ls_R_factor_all 0.1559
_refine_ls_R_factor_gt 0.1235
_refine_ls_shift/su_max 0.014
_refine_ls_shift/su_mean 0.000
_refine_ls_structure_factor_coef Fsqd
_refine_ls_weighting_details 'calc w=1/[\s^2^(Fo^2^)+(0.2000P)^2^+0.0000P] where P=(Fo^2^+2Fc^2^)/3'
_refine_ls_weighting_scheme calc
_refine_ls_wR_factor_gt 0.2990
_refine_ls_wR_factor_ref 0.3289
_reflns_number_gt 17498
_reflns_number_total 23526
_reflns_threshold_expression >2sigma(I)
_cod_data_source_file ja050155csi20050228_041357.cif
_cod_data_source_block ld60
_cod_original_cell_volume 2468(4)
_cod_database_code 4111618

loop_
_symmetry_equiv_pos_as_xyz
'x, y, z'

loop_
_atom_site_label
_atom_site_type_symbol
_atom_site_fract_x
_atom_site_fract_y
_atom_site_fract_z
_atom_site_U_iso_or_equiv
_atom_site_adp_type
_atom_site_occupancy
_atom_site_symmetry_multiplicity
_atom_site_calc_flag
_atom_site_refinement_flags
Pt1 Pt 0.32271(5) 0.40301(5) 0.45665(5) 0.0327(2) Uani 1 1 d .
Pt2 Pt 0.87254(6) 0.22361(7) 0.80930(6) 0.0404(2) Uani 1 1 d .
Pt3 Pt 0.59495(5) 0.88422(5) 1.20113(5) 0.02957(18) Uani 1 1 d .
P1 P 0.4495(4) 0.5303(4) 0.5502(4) 0.0320(10) Uani 1 1 d .
P2 P 0.3298(4) 0.3374(4) 0.5792(4) 0.0288(10) Uani 1 1 d .
P3 P 0.8548(4) 0.3410(4) 0.7388(4) 0.0303(10) Uani 1 1 d .
P4 P 0.7430(4) 0.2728(4) 0.8951(4) 0.0325(11) Uani 1 1 d .
P5 P 0.4995(4) 0.7271(4) 1.1216(4) 0.0321(11) Uani 1 1 d .
P6 P 0.6939(4) 0.8368(4) 1.0772(4) 0.0300(10) Uani 1 1 d .
C1 C 0.3152(19) 0.456(2) 0.334(2) 0.050(6) Uiso 1 1 d .
H1A H 0.3766 0.4974 0.3436 0.075 Uiso 1 1 calc R
H1B H 0.2604 0.5002 0.3376 0.075 Uiso 1 1 calc R
H1C H 0.3051 0.3950 0.2648 0.075 Uiso 1 1 calc R
C2 C 0.2086(17) 0.2919(19) 0.3567(19) 0.042(5) Uiso 1 1 d .
H2A H 0.1799 0.2590 0.3957 0.063 Uiso 1 1 calc R
H2B H 0.2339 0.2377 0.2976 0.063 Uiso 1 1 calc R
H2C H 0.1583 0.3265 0.3297 0.063 Uiso 1 1 calc R
C3 C 0.992(2) 0.174(2) 0.739(2) 0.055(6) Uiso 1 1 d .
H3A H 1.0317 0.2354 0.7451 0.083 Uiso 1 1 calc R
H3B H 0.9699 0.1267 0.6641 0.083 Uiso 1 1 calc R
H3C H 1.0307 0.1368 0.7734 0.083 Uiso 1 1 calc R
C4 C 0.885(2) 0.101(2) 0.861(3) 0.061(7) Uiso 1 1 d .
H4A H 0.8196 0.0713 0.8583 0.092 Uiso 1 1 calc R
H4B H 0.9213 0.1295 0.9334 0.092 Uiso 1 1 calc R
H4C H 0.9206 0.0446 0.8146 0.092 Uiso 1 1 calc R
C5 C 0.5093(16) 0.9430(18) 1.3182(18) 0.038(4) Uiso 1 1 d .
H5A H 0.4477 0.8979 1.2961 0.057 Uiso 1 1 calc R
H5B H 0.4949 1.0148 1.3302 0.057 Uiso 1 1 calc R
H5C H 0.5448 0.9440 1.3837 0.057 Uiso 1 1 calc R
C6 C 0.6756(18) 1.030(2) 1.286(2) 0.046(5) Uiso 1 1 d .
H6A H 0.7455 1.0197 1.2974 0.069 Uiso 1 1 calc R
H6B H 0.6541 1.0670 1.3538 0.069 Uiso 1 1 calc R
H6C H 0.6653 1.0720 1.2456 0.069 Uiso 1 1 calc R
C7 C 0.4711(15) 0.5795(17) 0.6900(18) 0.035(4) Uani 1 1 d .
C8 C 0.4720(14) 0.6087(17) 0.7815(14) 0.032(4) Uani 1 1 d .
C9 C 0.4763(16) 0.6436(17) 0.8898(14) 0.035(4) Uani 1 1 d .
C10 C 0.4804(14) 0.6692(16) 0.9824(16) 0.032(4) Uani 1 1 d .
C11 C 0.7150(15) 0.7003(16) 1.0240(15) 0.032(4) Uani 1 1 d .
C12 C 0.7205(15) 0.6116(18) 0.9995(18) 0.038(4) Uani 1 1 d .
C13 C 0.7225(15) 0.5012(18) 0.9679(16) 0.036(4) Uani 1 1 d .
C14 C 0.7248(15) 0.4090(14) 0.9414(14) 0.031(4) Uani 1 1 d .
C15 C 0.7305(14) 0.3482(17) 0.6969(14) 0.031(4) Uani 1 1 d .
C16 C 0.6419(17) 0.3406(15) 0.6726(16) 0.036(4) Uani 1 1 d .
C17 C 0.5434(14) 0.3324(16) 0.6466(16) 0.033(4) Uiso 1 1 d .
C18 C 0.4545(16) 0.3297(15) 0.6242(14) 0.031(4) Uani 1 1 d .
C19 C 0.5697(16) 0.4924(18) 0.5206(16) 0.032(4) Uani 1 1 d U
C20 C 0.578(2) 0.390(2) 0.445(2) 0.046(5) Uani 1 1 d U
H20 H 0.5202 0.3432 0.4103 0.055 Uiso 1 1 calc R
C21 C 0.666(2) 0.354(2) 0.420(2) 0.053(5) Uani 1 1 d U
H21 H 0.6700 0.2822 0.3736 0.063 Uiso 1 1 calc R
C22 C 0.746(2) 0.421(2) 0.460(2) 0.051(5) Uani 1 1 d U
H22 H 0.8066 0.3979 0.4375 0.061 Uiso 1 1 calc R
C23 C 0.744(2) 0.529(3) 0.536(2) 0.059(6) Uani 1 1 d U
H23 H 0.8013 0.5762 0.5673 0.071 Uiso 1 1 calc R
C24 C 0.6547(18) 0.558(2) 0.5620(18) 0.047(5) Uani 1 1 d U
H24 H 0.6511 0.6285 0.6118 0.057 Uiso 1 1 calc R
C25 C 0.4390(17) 0.6517(18) 0.5370(17) 0.039(4) Uani 1 1 d U
C26 C 0.494(2) 0.678(2) 0.4721(19) 0.048(5) Uani 1 1 d U
H26 H 0.5434 0.6351 0.4413 0.058 Uiso 1 1 calc R
C27 C 0.474(3) 0.765(2) 0.455(2) 0.060(6) Uani 1 1 d U
H27 H 0.5100 0.7821 0.4115 0.072 Uiso 1 1 calc R
C28 C 0.402(2) 0.827(2) 0.500(3) 0.058(6) Uani 1 1 d U
H28 H 0.3890 0.8866 0.4860 0.070 Uiso 1 1 calc R
C29 C 0.351(2) 0.806(2) 0.563(3) 0.061(7) Uani 1 1 d U
H29 H 0.3007 0.8492 0.5930 0.073 Uiso 1 1 calc R
C30 C 0.372(2) 0.719(2) 0.585(2) 0.055(6) Uani 1 1 d U
H30 H 0.3395 0.7063 0.6333 0.066 Uiso 1 1 calc R
C31 C 0.2770(13) 0.2025(15) 0.5373(14) 0.027(3) Uani 1 1 d U
C32 C 0.3140(14) 0.1220(17) 0.4574(15) 0.032(4) Uani 1 1 d U
H32 H 0.3675 0.1388 0.4308 0.039 Uiso 1 1 calc R
C33 C 0.2752(17) 0.0184(19) 0.4157(18) 0.040(4) Uani 1 1 d U
H33 H 0.3010 -0.0351 0.3603 0.048 Uiso 1 1 calc R
C34 C 0.2009(18) -0.0060(18) 0.454(2) 0.044(5) Uani 1 1 d U
H34 H 0.1734 -0.0770 0.4245 0.053 Uiso 1 1 calc R
C35 C 0.163(2) 0.072(2) 0.538(2) 0.049(5) Uani 1 1 d U
H35 H 0.1114 0.0537 0.5666 0.059 Uiso 1 1 calc R
C36 C 0.2030(17) 0.1774(18) 0.578(2) 0.044(5) Uani 1 1 d U
H36 H 0.1780 0.2315 0.6332 0.053 Uiso 1 1 calc R
C37 C 0.2839(15) 0.4153(19) 0.6993(16) 0.035(4) Uani 1 1 d U
C38 C 0.2316(14) 0.4996(17) 0.707(2) 0.042(4) Uani 1 1 d U
H38 H 0.2187 0.5154 0.6479 0.051 Uiso 1 1 calc R
C39 C 0.1973(19) 0.5617(19) 0.798(2) 0.056(6) Uani 1 1 d U
H39 H 0.1636 0.6218 0.8038 0.068 Uiso 1 1 calc R
C40 C 0.215(2) 0.532(2) 0.883(2) 0.062(6) Uani 1 1 d U
H40 H 0.1875 0.5692 0.9448 0.074 Uiso 1 1 calc R
C41 C 0.269(2) 0.452(3) 0.878(2) 0.059(6) Uani 1 1 d U
H41 H 0.2843 0.4377 0.9379 0.070 Uiso 1 1 calc R
C42 C 0.305(2) 0.388(3) 0.784(2) 0.054(5) Uani 1 1 d U
H42 H 0.3417 0.3303 0.7794 0.065 Uiso 1 1 calc R
C43 C 0.9030(14) 0.3077(17) 0.6176(16) 0.032(4) Uani 1 1 d U
C44 C 0.8642(17) 0.2189(17) 0.5282(18) 0.040(4) Uani 1 1 d U
H44 H 0.8082 0.1797 0.5292 0.047 Uiso 1 1 calc R
C45 C 0.9031(17) 0.185(2) 0.4381(16) 0.042(4) Uani 1 1 d U
H45 H 0.8761 0.1217 0.3789 0.050 Uiso 1 1 calc R
C46 C 0.9810(19) 0.243(2) 0.4328(18) 0.046(5) Uani 1 1 d U
H46 H 1.0063 0.2191 0.3688 0.055 Uiso 1 1 calc R
C47 C 1.0232(18) 0.333(2) 0.5171(18) 0.042(4) Uani 1 1 d U
H47 H 1.0764 0.3732 0.5124 0.051 Uiso 1 1 calc R
C48 C 0.9833(16) 0.366(2) 0.6163(17) 0.041(5) Uani 1 1 d U
H48 H 1.0127 0.4259 0.6780 0.049 Uiso 1 1 calc R
C49 C 0.9024(17) 0.4802(19) 0.8226(17) 0.041(5) Uani 1 1 d U
C50 C 0.8816(19) 0.560(2) 0.789(2) 0.053(6) Uani 1 1 d U
H50 H 0.8431 0.5435 0.7220 0.064 Uiso 1 1 calc R
C51 C 0.919(2) 0.662(2) 0.856(3) 0.064(7) Uani 1 1 d U
H51 H 0.9088 0.7171 0.8341 0.077 Uiso 1 1 calc R
C52 C 0.9710(19) 0.684(2) 0.955(2) 0.060(6) Uani 1 1 d U
H52 H 0.9963 0.7538 1.0019 0.072 Uiso 1 1 calc R
C53 C 0.987(2) 0.601(3) 0.989(3) 0.076(9) Uani 1 1 d U
H53 H 1.0218 0.6164 1.0573 0.091 Uiso 1 1 calc R
C54 C 0.9546(16) 0.504(2) 0.9232(19) 0.049(5) Uani 1 1 d U
H54 H 0.9662 0.4485 0.9440 0.059 Uiso 1 1 calc R
C55 C 0.6236(18) 0.2069(17) 0.8231(17) 0.038(4) Uani 1 1 d U
C56 C 0.619(2) 0.1297(19) 0.7202(19) 0.047(5) Uani 1 1 d U
H56 H 0.6776 0.1099 0.6923 0.056 Uiso 1 1 calc R
C57 C 0.525(2) 0.080(2) 0.656(3) 0.061(6) Uani 1 1 d U
H57 H 0.5195 0.0340 0.5831 0.073 Uiso 1 1 calc R
C58 C 0.445(2) 0.100(2) 0.702(3) 0.059(6) Uani 1 1 d U
H58 H 0.3850 0.0587 0.6630 0.071 Uiso 1 1 calc R
C59 C 0.444(2) 0.176(2) 0.802(3) 0.058(6) Uani 1 1 d U
H59 H 0.3839 0.1942 0.8281 0.069 Uiso 1 1 calc R
C60 C 0.5358(18) 0.228(2) 0.8662(19) 0.044(4) Uani 1 1 d U
H60 H 0.5383 0.2774 0.9377 0.053 Uiso 1 1 calc R
C61 C 0.7585(17) 0.2655(18) 1.0226(17) 0.040(4) Uani 1 1 d U
C62 C 0.704(2) 0.182(2) 1.033(2) 0.053(6) Uani 1 1 d U
H62 H 0.6576 0.1336 0.9762 0.063 Uiso 1 1 calc R
C63 C 0.722(2) 0.176(2) 1.125(2) 0.054(6) Uani 1 1 d U
H63 H 0.6805 0.1289 1.1366 0.065 Uiso 1 1 calc R
C64 C 0.798(2) 0.236(2) 1.2032(17) 0.057(6) Uani 1 1 d U
H64 H 0.8169 0.2216 1.2628 0.068 Uiso 1 1 calc R
C65 C 0.846(3) 0.314(3) 1.194(2) 0.071(8) Uani 1 1 d U
H65 H 0.8950 0.3622 1.2499 0.085 Uiso 1 1 calc R
C66 C 0.821(3) 0.322(2) 1.097(2) 0.071(9) Uani 1 1 d U
H66 H 0.8561 0.3767 1.0898 0.085 Uiso 1 1 calc R
C67 C 0.5470(17) 0.6239(19) 1.1560(18) 0.039(4) Uani 1 1 d U
C68 C 0.502(3) 0.520(2) 1.108(2) 0.064(7) Uani 1 1 d U
H68 H 0.4485 0.5014 1.0513 0.077 Uiso 1 1 calc R
C69 C 0.533(3) 0.446(3) 1.141(3) 0.077(8) Uani 1 1 d U
H69 H 0.5011 0.3761 1.1088 0.093 Uiso 1 1 calc R
C70 C 0.614(3) 0.476(3) 1.225(3) 0.085(9) Uani 1 1 d U
H70 H 0.6381 0.4256 1.2474 0.102 Uiso 1 1 calc R
C71 C 0.657(3) 0.576(3) 1.273(3) 0.071(7) Uani 1 1 d U
H71 H 0.7107 0.5945 1.3301 0.085 Uiso 1 1 calc R
C72 C 0.6236(17) 0.650(2) 1.2384(19) 0.044(4) Uani 1 1 d U
H72 H 0.6541 0.7205 1.2725 0.052 Uiso 1 1 calc R
C73 C 0.3739(18) 0.7335(17) 1.1467(15) 0.038(4) Uani 1 1 d U
C74 C 0.336(2) 0.690(2) 1.203(2) 0.053(5) Uani 1 1 d U
H74 H 0.3745 0.6469 1.2272 0.063 Uiso 1 1 calc R
C75 C 0.242(2) 0.707(3) 1.225(2) 0.067(6) Uani 1 1 d U
H75 H 0.2172 0.6758 1.2649 0.080 Uiso 1 1 calc R
C76 C 0.187(2) 0.764(3) 1.191(3) 0.076(8) Uani 1 1 d U
H76 H 0.1226 0.7733 1.2070 0.091 Uiso 1 1 calc R
C77 C 0.220(2) 0.812(3) 1.132(3) 0.074(7) Uani 1 1 d U
H77 H 0.1801 0.8545 1.1083 0.088 Uiso 1 1 calc R
C78 C 0.316(2) 0.796(3) 1.109(3) 0.064(7) Uani 1 1 d U
H78 H 0.3408 0.8267 1.0691 0.077 Uiso 1 1 calc R
C79 C 0.8229(17) 0.8974(17) 1.122(2) 0.044(5) Uani 1 1 d U
C80 C 0.8749(17) 0.885(2) 1.203(2) 0.052(5) Uani 1 1 d U
H80 H 0.8474 0.8430 1.2312 0.063 Uiso 1 1 calc R
C81 C 0.971(2) 0.935(4) 1.245(3) 0.090(10) Uani 1 1 d U
H81 H 1.0057 0.9259 1.3028 0.108 Uiso 1 1 calc R
C82 C 1.012(2) 0.989(3) 1.211(4) 0.093(11) Uani 1 1 d U
H82 H 1.0773 1.0187 1.2411 0.111 Uiso 1 1 calc R
C83 C 0.961(2) 1.004(4) 1.130(5) 0.107(14) Uani 1 1 d U
H83 H 0.9940 1.0467 1.1057 0.128 Uiso 1 1 calc R
C84 C 0.862(2) 0.960(2) 1.078(3) 0.059(6) Uani 1 1 d U
H84 H 0.8270 0.9721 1.0216 0.071 Uiso 1 1 calc R
C85 C 0.647(2) 0.8574(15) 0.9607(16) 0.037(4) Uani 1 1 d U
C86 C 0.5690(19) 0.914(2) 0.966(2) 0.047(5) Uani 1 1 d U
H86 H 0.5412 0.9412 1.0289 0.057 Uiso 1 1 calc R
C87 C 0.527(3) 0.934(3) 0.878(3) 0.079(9) Uani 1 1 d U
H87 H 0.4706 0.9713 0.8807 0.094 Uiso 1 1 calc R
C88 C 0.572(3) 0.896(3) 0.788(2) 0.083(10) Uani 1 1 d U
H88 H 0.5483 0.9125 0.7307 0.100 Uiso 1 1 calc R
C89 C 0.650(3) 0.836(3) 0.783(2) 0.069(8) Uani 1 1 d U
H89 H 0.6794 0.8086 0.7219 0.083 Uiso 1 1 calc R
C90 C 0.688(3) 0.816(2) 0.871(2) 0.072(9) Uani 1 1 d U
H90 H 0.7407 0.7732 0.8675 0.086 Uiso 1 1 calc R
C91 C 0.426(3) 0.124(6) 0.207(4) 0.08(2) Uiso 0.40 1 d PD
H91A H 0.4208 0.1790 0.2776 0.092 Uiso 0.40 1 calc PR
H91B H 0.4705 0.0732 0.2154 0.092 Uiso 0.40 1 calc PR
C95 C 0.108(3) 0.303(2) 0.031(10) 0.08(3) Uiso 0.30 1 d PD
H95A H 0.0793 0.2758 0.0757 0.091 Uiso 0.30 1 calc PR
H95B H 0.0627 0.2815 -0.0361 0.091 Uiso 0.30 1 calc PR
Cl1 Cl 0.4768(16) 0.1836(18) 0.1383(18) 0.073(5) Uiso 0.40 1 d PD
Cl2 Cl 0.3104(15) 0.0594(17) 0.1422(18) 0.074(5) Uiso 0.40 1 d PD
Cl3 Cl 0.221(2) 0.254(3) 0.009(3) 0.087(8) Uiso 0.30 1 d PD
Cl4 Cl 0.1307(15) 0.4388(17) 0.0960(17) 0.052(4) Uiso 0.30 1 d PD

loop_
_atom_site_aniso_label
_atom_site_aniso_U_11
_atom_site_aniso_U_22
_atom_site_aniso_U_33
_atom_site_aniso_U_23
_atom_site_aniso_U_13
_atom_site_aniso_U_12
Pt1 0.0415(4) 0.0398(4) 0.0246(3) 0.0221(3) 0.0030(3) 0.0031(3)
Pt2 0.0539(5) 0.0526(5) 0.0336(4) 0.0329(4) 0.0171(3) 0.0227(4)
Pt3 0.0443(4) 0.0294(4) 0.0209(3) 0.0162(3) 0.0064(3) 0.0047(3)
P1 0.045(3) 0.039(3) 0.023(2) 0.023(2) 0.0082(19) 0.003(2)
P2 0.034(2) 0.033(2) 0.025(2) 0.0178(19) 0.0058(17) 0.0051(19)
P3 0.034(2) 0.042(3) 0.024(2) 0.022(2) 0.0069(17) 0.006(2)
P4 0.050(3) 0.033(3) 0.028(2) 0.023(2) 0.014(2) 0.013(2)
P5 0.042(3) 0.038(3) 0.021(2) 0.017(2) 0.0048(18) 0.006(2)
P6 0.041(3) 0.028(2) 0.026(2) 0.0151(19) 0.0089(18) 0.008(2)
C7 0.037(10) 0.041(11) 0.043(11) 0.033(10) 0.007(8) -0.003(8)
C8 0.034(9) 0.041(11) 0.021(8) 0.018(8) -0.009(7) -0.017(8)
C9 0.054(12) 0.038(10) 0.017(7) 0.019(8) 0.000(7) -0.008(9)
C10 0.030(9) 0.027(9) 0.033(9) 0.006(8) 0.006(7) 0.002(7)
C11 0.037(10) 0.036(10) 0.028(9) 0.016(8) 0.008(7) 0.014(8)
C12 0.038(10) 0.050(13) 0.045(11) 0.036(10) 0.020(9) 0.013(9)
C13 0.041(11) 0.045(12) 0.033(9) 0.022(9) 0.016(8) 0.024(9)
C14 0.051(11) 0.024(9) 0.022(8) 0.012(7) 0.013(7) 0.007(8)
C15 0.035(10) 0.046(11) 0.018(7) 0.020(8) 0.002(6) 0.000(8)
C16 0.062(14) 0.024(9) 0.030(9) 0.018(8) 0.009(9) 0.012(8)
C18 0.053(12) 0.029(9) 0.020(7) 0.016(7) 0.014(7) 0.014(8)
C19 0.043(8) 0.048(9) 0.028(8) 0.034(7) 0.019(7) 0.015(7)
C20 0.061(10) 0.046(9) 0.045(12) 0.027(8) 0.022(10) 0.012(9)
C21 0.068(12) 0.061(12) 0.046(12) 0.029(10) 0.038(10) 0.018(8)
C22 0.056(10) 0.079(13) 0.048(12) 0.050(10) 0.024(9) 0.020(9)
C23 0.043(9) 0.081(13) 0.057(15) 0.035(11) 0.005(10) -0.003(10)
C24 0.050(10) 0.062(12) 0.031(10) 0.022(9) 0.005(8) 0.005(8)
C25 0.048(11) 0.046(11) 0.036(10) 0.030(9) 0.001(7) 0.001(8)
C26 0.070(15) 0.055(13) 0.037(11) 0.035(11) 0.016(9) 0.010(10)
C27 0.096(19) 0.064(16) 0.044(13) 0.044(13) 0.021(12) 0.009(13)
C28 0.076(17) 0.053(14) 0.062(17) 0.045(13) -0.007(10) 0.006(10)
C29 0.067(17) 0.048(14) 0.073(19) 0.027(13) 0.024(12) 0.025(12)
C30 0.077(17) 0.051(14) 0.052(14) 0.031(11) 0.025(11) 0.012(11)
C31 0.030(8) 0.031(7) 0.027(8) 0.018(6) 0.000(6) -0.001(6)
C32 0.031(9) 0.047(9) 0.026(8) 0.022(7) 0.010(6) 0.005(7)
C33 0.045(11) 0.040(8) 0.033(10) 0.015(8) 0.001(7) 0.004(8)
C34 0.044(11) 0.033(9) 0.048(12) 0.015(8) -0.003(8) -0.008(8)
C35 0.059(14) 0.038(10) 0.064(15) 0.031(10) 0.020(11) 0.002(9)
C36 0.041(11) 0.033(8) 0.063(15) 0.019(9) 0.027(9) 0.008(8)
C37 0.031(9) 0.045(11) 0.029(8) 0.017(8) 0.002(7) -0.004(7)
C38 0.027(9) 0.032(10) 0.051(10) 0.003(8) 0.006(8) -0.002(7)
C39 0.050(13) 0.030(11) 0.054(11) -0.010(8) -0.005(9) -0.004(8)
C40 0.046(13) 0.063(14) 0.062(12) 0.009(11) 0.025(11) -0.018(9)
C41 0.069(17) 0.080(19) 0.026(9) 0.023(11) 0.010(10) -0.010(12)
C42 0.053(14) 0.078(17) 0.041(11) 0.032(11) 0.014(10) 0.004(11)
C43 0.027(8) 0.045(10) 0.030(7) 0.021(7) 0.005(6) 0.010(7)
C44 0.049(12) 0.033(9) 0.041(10) 0.018(8) 0.015(8) -0.004(8)
C45 0.047(11) 0.053(12) 0.025(7) 0.018(8) 0.004(7) 0.002(8)
C46 0.057(13) 0.060(13) 0.033(8) 0.027(8) 0.021(8) 0.007(9)
C47 0.047(11) 0.054(11) 0.038(9) 0.031(9) 0.009(7) 0.004(8)
C48 0.039(10) 0.051(12) 0.029(8) 0.017(8) 0.001(7) -0.008(8)
C49 0.047(12) 0.047(10) 0.031(8) 0.018(8) 0.002(8) -0.007(9)
C50 0.049(13) 0.059(12) 0.051(12) 0.028(9) -0.005(10) 0.002(11)
C51 0.066(17) 0.050(10) 0.079(16) 0.028(12) 0.017(13) 0.011(12)
C52 0.040(12) 0.057(12) 0.062(13) 0.004(10) 0.015(9) 0.004(11)
C53 0.064(17) 0.084(16) 0.056(15) 0.021(11) -0.024(13) -0.027(16)
C54 0.034(11) 0.070(11) 0.040(10) 0.023(9) -0.003(8) 0.000(10)
C55 0.067(10) 0.034(9) 0.031(8) 0.027(7) 0.018(8) 0.014(9)
C56 0.067(11) 0.038(11) 0.038(10) 0.020(8) 0.009(8) -0.007(10)
C57 0.072(13) 0.042(13) 0.058(14) 0.016(11) 0.000(8) -0.003(11)
C58 0.063(11) 0.053(14) 0.069(13) 0.040(10) -0.003(10) -0.018(11)
C59 0.072(11) 0.045(13) 0.068(14) 0.037(11) 0.013(10) -0.002(11)
C60 0.059(11) 0.057(13) 0.039(9) 0.043(9) 0.010(7) 0.016(9)
C61 0.055(12) 0.050(12) 0.037(9) 0.036(9) 0.017(7) 0.011(8)
C62 0.080(17) 0.062(14) 0.039(10) 0.044(11) 0.010(9) -0.005(11)
C63 0.101(18) 0.046(13) 0.041(11) 0.040(10) 0.021(10) 0.019(10)
C64 0.101(17) 0.069(15) 0.017(8) 0.030(9) 0.024(8) 0.025(11)
C65 0.09(2) 0.10(2) 0.034(11) 0.043(14) 0.007(10) -0.001(14)
C66 0.13(3) 0.053(15) 0.030(11) 0.026(11) -0.004(12) -0.021(14)
C67 0.048(11) 0.049(9) 0.037(10) 0.030(9) 0.014(7) 0.012(9)
C68 0.11(2) 0.058(13) 0.038(12) 0.031(11) 0.015(11) -0.003(12)
C69 0.15(3) 0.049(13) 0.061(16) 0.035(13) 0.057(14) 0.022(14)
C70 0.16(3) 0.081(13) 0.066(17) 0.071(16) 0.054(15) 0.049(17)
C71 0.10(2) 0.099(17) 0.068(17) 0.078(16) 0.029(12) 0.034(14)
C72 0.046(11) 0.066(12) 0.046(11) 0.048(11) 0.013(7) 0.015(9)
C73 0.056(11) 0.033(10) 0.022(8) 0.007(7) 0.010(7) 0.005(8)
C74 0.055(11) 0.059(15) 0.041(12) 0.024(11) -0.002(10) -0.017(10)
C75 0.069(13) 0.070(18) 0.048(14) 0.011(12) 0.014(12) -0.020(12)
C76 0.043(12) 0.09(2) 0.065(18) 0.004(14) -0.003(11) -0.018(11)
C77 0.059(13) 0.08(2) 0.067(19) 0.021(14) -0.004(12) 0.015(14)
C78 0.070(15) 0.070(19) 0.062(17) 0.038(14) 0.010(13) 0.020(14)
C79 0.040(10) 0.027(10) 0.051(12) 0.006(9) 0.005(8) -0.010(8)
C80 0.035(10) 0.056(15) 0.050(12) 0.009(10) 0.005(9) 0.006(9)
C81 0.043(13) 0.10(3) 0.08(2) 0.004(17) -0.004(12) -0.008(14)
C82 0.034(14) 0.07(2) 0.11(3) -0.016(16) 0.009(11) -0.018(13)
C83 0.041(14) 0.10(3) 0.19(4) 0.07(3) 0.026(16) -0.020(16)
C84 0.053(12) 0.050(14) 0.071(16) 0.019(12) 0.026(10) -0.013(11)
C85 0.082(14) 0.018(8) 0.021(7) 0.017(7) 0.011(8) 0.000(8)
C86 0.062(13) 0.052(13) 0.042(10) 0.036(11) 0.006(9) -0.001(9)
C87 0.11(2) 0.10(2) 0.057(16) 0.061(18) 0.004(13) 0.023(17)
C88 0.16(3) 0.066(18) 0.041(12) 0.047(15) 0.010(15) 0.012(18)
C89 0.13(2) 0.064(18) 0.031(10) 0.033(13) 0.013(13) -0.008(15)
C90 0.16(3) 0.055(15) 0.038(12) 0.043(12) 0.050(14) 0.038(17)

loop_
_atom_type_symbol
_atom_type_description
_atom_type_scat_dispersion_real
_atom_type_scat_dispersion_imag
_atom_type_scat_source
C C 0.0033 0.0016 'International Tables Vol C Tables 4.2.6.8 and 6.1.1.4'
H H 0.0000 0.0000 'International Tables Vol C Tables 4.2.6.8 and 6.1.1.4'
P P 0.1023 0.0942 'International Tables Vol C Tables 4.2.6.8 and 6.1.1.4'
Pt Pt -1.7033 8.3905 'International Tables Vol C Tables 4.2.6.8 and 6.1.1.4'
Cl Cl 0.1484 0.1585 'International Tables Vol C Tables 4.2.6.8 and 6.1.1.4'

loop_
_geom_angle_atom_site_label_1
_geom_angle_atom_site_label_2
_geom_angle_atom_site_label_3
_geom_angle
C2 Pt1 C1 85.6(10)
C2 Pt1 P1 173.1(7)
C1 Pt1 P1 87.6(7)
C2 Pt1 P2 92.1(7)
C1 Pt1 P2 176.8(7)
P1 Pt1 P2 94.7(2)
C3 Pt2 C4 88.4(12)
C3 Pt2 P3 89.6(9)
C4 Pt2 P3 174.5(9)
C3 Pt2 P4 176.0(9)
C4 Pt2 P4 87.9(9)
P3 Pt2 P4 94.3(2)
C5 Pt3 C6 84.0(10)
C5 Pt3 P6 174.3(7)
C6 Pt3 P6 90.7(7)
C5 Pt3 P5 90.9(6)
C6 Pt3 P5 174.7(8)
P6 Pt3 P5 94.5(2)
C7 P1 C25 100.4(10)
C7 P1 C19 101.2(10)
C25 P1 C19 104.5(10)
C7 P1 Pt1 117.7(7)
C25 P1 Pt1 115.4(7)
C19 P1 Pt1 115.4(8)
C18 P2 C37 103.6(9)
C18 P2 C31 101.9(9)
C37 P2 C31 104.9(10)
C18 P2 Pt1 108.5(7)
C37 P2 Pt1 117.3(8)
C31 P2 Pt1 118.7(6)
C15 P3 C43 101.0(9)
C15 P3 C49 103.9(11)
C43 P3 C49 104.2(11)
C15 P3 Pt2 110.8(7)
C43 P3 Pt2 116.3(7)
C49 P3 Pt2 118.6(8)
C14 P4 C55 103.9(10)
C14 P4 C61 98.2(10)
C55 P4 C61 106.8(10)
C14 P4 Pt2 114.4(7)
C55 P4 Pt2 117.1(7)
C61 P4 Pt2 114.3(8)
C10 P5 C67 104.4(10)
C10 P5 C73 101.5(9)
C67 P5 C73 104.7(11)
C10 P5 Pt3 114.4(8)
C67 P5 Pt3 114.9(8)
C73 P5 Pt3 115.4(7)
C11 P6 C85 103.7(9)
C11 P6 C79 100.0(10)
C85 P6 C79 105.9(12)
C11 P6 Pt3 113.7(7)
C85 P6 Pt3 114.9(9)
C79 P6 Pt3 116.8(8)
C8 C7 P1 170.9(19)
C7 C8 C9 178(2)
C10 C9 C8 177(2)
C9 C10 P5 170(2)
C12 C11 P6 170(2)
C11 C12 C13 177(2)
C14 C13 C12 180(2)
C13 C14 P4 172(2)
C16 C15 P3 169.6(19)
C15 C16 C17 179(2)
C18 C17 C16 177(2)
C17 C18 P2 170.3(19)
C24 C19 C20 116(2)
C24 C19 P1 125.2(18)
C20 C19 P1 118.8(18)
C21 C20 C19 123(3)
C22 C21 C20 119(3)
C21 C22 C23 121(2)
C24 C23 C22 116(3)
C23 C24 C19 124(3)
C30 C25 C26 118(2)
C30 C25 P1 119.5(19)
C26 C25 P1 122.1(19)
C27 C26 C25 119(3)
C26 C27 C28 120(3)
C29 C28 C27 122(3)
C28 C29 C30 119(3)
C25 C30 C29 121(3)
C36 C31 C32 118.7(19)
C36 C31 P2 123.9(16)
C32 C31 P2 117.4(15)
C33 C32 C31 121.9(19)
C34 C33 C32 119(2)
C33 C34 C35 121(2)
C34 C35 C36 118(2)
C31 C36 C35 121(2)
C38 C37 C42 121(2)
C38 C37 P2 120.2(18)
C42 C37 P2 118(2)
C37 C38 C39 122(3)
C38 C39 C40 117(3)
C41 C40 C39 122(3)
C40 C41 C42 121(3)
C37 C42 C41 117(3)
C44 C43 C48 119.2(19)
C44 C43 P3 120.0(17)
C48 C43 P3 120.7(16)
C45 C44 C43 122(2)
C44 C45 C46 120(2)
C47 C46 C45 122(2)
C46 C47 C48 118(2)
C43 C48 C47 119.0(19)
C54 C49 C50 122(2)
C54 C49 P3 117(2)
C50 C49 P3 121.4(18)
C51 C50 C49 118(3)
C50 C51 C52 119(3)
C51 C52 C53 121(3)
C54 C53 C52 119(3)
C53 C54 C49 121(3)
C56 C55 C60 119(2)
C56 C55 P4 117.4(19)
C60 C55 P4 123.7(18)
C55 C56 C57 120(3)
C58 C57 C56 118(3)
C57 C58 C59 124(3)
C58 C59 C60 118(3)
C55 C60 C59 120(2)
C66 C61 C62 118(2)
C66 C61 P4 122(2)
C62 C61 P4 120.3(18)
C63 C62 C61 119(3)
C62 C63 C64 122(3)
C65 C64 C63 119(2)
C64 C65 C66 117(3)
C61 C66 C65 126(3)
C72 C67 C68 119(2)
C72 C67 P5 118.7(19)
C68 C67 P5 122(2)
C69 C68 C67 122(3)
C68 C69 C70 117(3)
C71 C70 C69 122(3)
C70 C71 C72 119(3)
C67 C72 C71 121(3)
C74 C73 C78 119(3)
C74 C73 P5 125(2)
C78 C73 P5 115(2)
C73 C74 C75 121(3)
C76 C75 C74 121(3)
C75 C76 C77 122(3)
C78 C77 C76 117(3)
C77 C78 C73 120(3)
C80 C79 C84 122(2)
C80 C79 P6 117(2)
C84 C79 P6 122(2)
C79 C80 C81 119(3)
C82 C81 C80 124(4)
C81 C82 C83 118(3)
C82 C83 C84 125(4)
C79 C84 C83 111(4)
C86 C85 C90 121(2)
C86 C85 P6 116.5(17)
C90 C85 P6 122(2)
C85 C86 C87 120(3)
C88 C87 C86 119(3)
C89 C88 C87 119(3)
C88 C89 C90 120(3)
C85 C90 C89 120(3)
Cl1 C91 Cl2 113(2)
Cl3 C95 Cl4 106(2)

loop_
_geom_bond_atom_site_label_1
_geom_bond_atom_site_label_2
_geom_bond_distance
Pt1 C2 2.08(2)
Pt1 C1 2.16(3)
Pt1 P1 2.286(7)
Pt1 P2 2.286(5)
Pt2 C3 2.04(3)
Pt2 C4 2.15(3)
Pt2 P3 2.268(6)
Pt2 P4 2.271(6)
Pt3 C5 2.08(2)
Pt3 C6 2.08(2)
Pt3 P6 2.276(6)
Pt3 P5 2.289(7)
P1 C7 1.78(2)
P1 C25 1.80(2)
P1 C19 1.81(2)
P2 C18 1.77(2)
P2 C37 1.81(2)
P2 C31 1.83(2)
P3 C15 1.75(2)
P3 C43 1.82(2)
P3 C49 1.85(2)
P4 C14 1.777(19)
P4 C55 1.81(3)
P4 C61 1.84(2)
P5 C10 1.77(2)
P5 C67 1.82(2)
P5 C73 1.82(2)
P6 C11 1.79(2)
P6 C85 1.83(2)
P6 C79 1.86(2)
C7 C8 1.18(3)
C8 C9 1.39(2)
C9 C10 1.20(3)
C11 C12 1.15(3)
C12 C13 1.42(3)
C13 C14 1.19(3)
C15 C16 1.21(3)
C16 C17 1.35(3)
C17 C18 1.22(3)
C19 C24 1.37(3)
C19 C20 1.41(3)
C20 C21 1.36(4)
C21 C22 1.33(4)
C22 C23 1.44(4)
C23 C24 1.36(4)
C25 C30 1.37(4)
C25 C26 1.43(3)
C26 C27 1.37(4)
C27 C28 1.38(5)
C28 C29 1.36(5)
C29 C30 1.41(4)
C31 C36 1.36(3)
C31 C32 1.39(3)
C32 C33 1.38(3)
C33 C34 1.34(4)
C34 C35 1.41(4)
C35 C36 1.42(3)
C37 C38 1.37(3)
C37 C42 1.41(4)
C38 C39 1.38(3)
C39 C40 1.44(5)
C40 C41 1.34(5)
C41 C42 1.42(4)
C43 C44 1.37(3)
C43 C48 1.38(3)
C44 C45 1.36(3)
C45 C46 1.37(4)
C46 C47 1.36(4)
C47 C48 1.48(3)
C49 C54 1.40(3)
C49 C50 1.41(4)
C50 C51 1.38(4)
C51 C52 1.39(5)
C52 C53 1.45(5)
C53 C54 1.31(4)
C55 C56 1.39(3)
C55 C60 1.42(3)
C56 C57 1.45(4)
C57 C58 1.34(5)
C58 C59 1.37(5)
C59 C60 1.43(4)
C61 C66 1.22(4)
C61 C62 1.45(3)
C62 C63 1.33(3)
C63 C64 1.37(4)
C64 C65 1.35(5)
C65 C66 1.43(4)
C67 C72 1.37(3)
C67 C68 1.41(4)
C68 C69 1.37(5)
C69 C70 1.42(6)
C70 C71 1.35(6)
C71 C72 1.40(3)
C73 C74 1.35(4)
C73 C78 1.41(4)
C74 C75 1.38(4)
C75 C76 1.30(6)
C76 C77 1.41(6)
C77 C78 1.40(5)
C79 C80 1.34(4)
C79 C84 1.42(4)
C80 C81 1.41(4)
C81 C82 1.23(7)
C82 C83 1.35(7)
C83 C84 1.45(5)
C85 C86 1.35(4)
C85 C90 1.36(3)
C86 C87 1.44(4)
C87 C88 1.41(5)
C88 C89 1.38(6)
C89 C90 1.42(4)
C91 Cl1 1.73(2)
C91 Cl2 1.74(2)
C95 Cl3 1.73(2)
C95 Cl4 1.73(2)
